data_1011136
loop_
_publ_author_name
'Brandenberger, E'

_publ_section_title 'Die Kristallstruktur des Koppit'
_journal_coden_ASTM ZEKGAX
_journal_name_full
;
Zeitschrift fuer Kristallographie, Kristallgeometrie, Kristallphysik,
Kristallchemie (-144,1977)
;
_journal_page_first 322
_journal_page_last 334
_journal_volume 76
_journal_year 1931
_chemical_compound_source 'from Scheelinger Kalk, Kaiserstuhl,Germany'
_chemical_formula_analytical
;
(Na.36 K.13 Ca1.09 Mg.03 Ce.19 La.04 Fe.47 Ti.03 Zr.02 Nb1.63) O6.6 (O
H).31 F.23
;
_chemical_formula_structural '(Na.375 K.25 Ca1.125 Ce.25) (Fe.38 Nb1.63) O5.95 (O H).8 F.25'
_chemical_formula_sum 'Ca1.125 Ce0.25 F0.25 Fe0.38 H0.8 K0.25 Na0.375 Nb1.63 O6.75'
_chemical_name_mineral Pyrochlore
_chemical_name_systematic
;
Sodium potassium calcium cerium iron(III) niobium oxide hydroxide
fluoride (.38/.25/1.13/.25/.38/1.63/5.95/.8/.25)
;
_space_group_IT_number 227
_symmetry_cell_setting cubic
_symmetry_space_group_name_Hall 'F 4d 2 3 -1d'
_symmetry_space_group_name_H-M 'F d -3 m :1'
_cell_angle_alpha 90
_cell_angle_beta 90
_cell_angle_gamma 90
_cell_formula_units_Z 8
_cell_length_a 10.39(1)
_cell_length_b 10.39(1)
_cell_length_c 10.39(1)
_cell_volume 1121.6
_exptl_crystal_density_meas 4.35
_cod_original_sg_symbol_H-M 'F d -3 m S'
_cod_original_formula_sum
;
H.8 Ca1.125 Ce.25 F.25 Fe.38 K.25 Na.375 Nb1.63 O6.75
;
_cod_database_code 1011136

loop_
_symmetry_equiv_pos_as_xyz
x,y,z
y,z,x
z,x,y
x,z,y
y,x,z
z,y,x
x,-y,-z
y,-z,-x
z,-x,-y
x,-z,-y
y,-x,-z
z,-y,-x
-x,y,-z
-y,z,-x
-z,x,-y
-x,z,-y
-y,x,-z
-z,y,-x
-x,-y,z
-y,-z,x
-z,-x,y
-x,-z,y
-y,-x,z
-z,-y,x
1/4-x,1/4-y,1/4-z
1/4-y,1/4-z,1/4-x
1/4-z,1/4-x,1/4-y
1/4-x,1/4-z,1/4-y
1/4-y,1/4-x,1/4-z
1/4-z,1/4-y,1/4-x
1/4-x,1/4+y,1/4+z
1/4-y,1/4+z,1/4+x
1/4-z,1/4+x,1/4+y
1/4-x,1/4+z,1/4+y
1/4-y,1/4+x,1/4+z
1/4-z,1/4+y,1/4+x
1/4+x,1/4-y,1/4+z
1/4+y,1/4-z,1/4+x
1/4+z,1/4-x,1/4+y
1/4+x,1/4-z,1/4+y
1/4+y,1/4-x,1/4+z
1/4+z,1/4-y,1/4+x
1/4+x,1/4+y,1/4-z
1/4+y,1/4+z,1/4-x
1/4+z,1/4+x,1/4-y
1/4+x,1/4+z,1/4-y
1/4+y,1/4+x,1/4-z
1/4+z,1/4+y,1/4-x
x,1/2+y,1/2+z
1/2+x,y,1/2+z
1/2+x,1/2+y,z
y,1/2+z,1/2+x
1/2+y,z,1/2+x
1/2+y,1/2+z,x
z,1/2+x,1/2+y
1/2+z,x,1/2+y
1/2+z,1/2+x,y
x,1/2+z,1/2+y
1/2+x,z,1/2+y
1/2+x,1/2+z,y
y,1/2+x,1/2+z
1/2+y,x,1/2+z
1/2+y,1/2+x,z
z,1/2+y,1/2+x
1/2+z,y,1/2+x
1/2+z,1/2+y,x
x,1/2-y,1/2-z
1/2+x,-y,1/2-z
1/2+x,1/2-y,-z
y,1/2-z,1/2-x
1/2+y,-z,1/2-x
1/2+y,1/2-z,-x
z,1/2-x,1/2-y
1/2+z,-x,1/2-y
1/2+z,1/2-x,-y
x,1/2-z,1/2-y
1/2+x,-z,1/2-y
1/2+x,1/2-z,-y
y,1/2-x,1/2-z
1/2+y,-x,1/2-z
1/2+y,1/2-x,-z
z,1/2-y,1/2-x
1/2+z,-y,1/2-x
1/2+z,1/2-y,-x
-x,1/2+y,1/2-z
1/2-x,y,1/2-z
1/2-x,1/2+y,-z
-y,1/2+z,1/2-x
1/2-y,z,1/2-x
1/2-y,1/2+z,-x
-z,1/2+x,1/2-y
1/2-z,x,1/2-y
1/2-z,1/2+x,-y
-x,1/2+z,1/2-y
1/2-x,z,1/2-y
1/2-x,1/2+z,-y
-y,1/2+x,1/2-z
1/2-y,x,1/2-z
1/2-y,1/2+x,-z
-z,1/2+y,1/2-x
1/2-z,y,1/2-x
1/2-z,1/2+y,-x
-x,1/2-y,1/2+z
1/2-x,-y,1/2+z
1/2-x,1/2-y,z
-y,1/2-z,1/2+x
1/2-y,-z,1/2+x
1/2-y,1/2-z,x
-z,1/2-x,1/2+y
1/2-z,-x,1/2+y
1/2-z,1/2-x,y
-x,1/2-z,1/2+y
1/2-x,-z,1/2+y
1/2-x,1/2-z,y
-y,1/2-x,1/2+z
1/2-y,-x,1/2+z
1/2-y,1/2-x,z
-z,1/2-y,1/2+x
1/2-z,-y,1/2+x
1/2-z,1/2-y,x
1/4-x,3/4-y,3/4-z
3/4-x,1/4-y,3/4-z
3/4-x,3/4-y,1/4-z
1/4-y,3/4-z,3/4-x
3/4-y,1/4-z,3/4-x
3/4-y,3/4-z,1/4-x
1/4-z,3/4-x,3/4-y
3/4-z,1/4-x,3/4-y
3/4-z,3/4-x,1/4-y
1/4-x,3/4-z,3/4-y
3/4-x,1/4-z,3/4-y
3/4-x,3/4-z,1/4-y
1/4-y,3/4-x,3/4-z
3/4-y,1/4-x,3/4-z
3/4-y,3/4-x,1/4-z
1/4-z,3/4-y,3/4-x
3/4-z,1/4-y,3/4-x
3/4-z,3/4-y,1/4-x
1/4-x,3/4+y,3/4+z
3/4-x,1/4+y,3/4+z
3/4-x,3/4+y,1/4+z
1/4-y,3/4+z,3/4+x
3/4-y,1/4+z,3/4+x
3/4-y,3/4+z,1/4+x
1/4-z,3/4+x,3/4+y
3/4-z,1/4+x,3/4+y
3/4-z,3/4+x,1/4+y
1/4-x,3/4+z,3/4+y
3/4-x,1/4+z,3/4+y
3/4-x,3/4+z,1/4+y
1/4-y,3/4+x,3/4+z
3/4-y,1/4+x,3/4+z
3/4-y,3/4+x,1/4+z
1/4-z,3/4+y,3/4+x
3/4-z,1/4+y,3/4+x
3/4-z,3/4+y,1/4+x
1/4+x,3/4-y,3/4+z
3/4+x,1/4-y,3/4+z
3/4+x,3/4-y,1/4+z
1/4+y,3/4-z,3/4+x
3/4+y,1/4-z,3/4+x
3/4+y,3/4-z,1/4+x
1/4+z,3/4-x,3/4+y
3/4+z,1/4-x,3/4+y
3/4+z,3/4-x,1/4+y
1/4+x,3/4-z,3/4+y
3/4+x,1/4-z,3/4+y
3/4+x,3/4-z,1/4+y
1/4+y,3/4-x,3/4+z
3/4+y,1/4-x,3/4+z
3/4+y,3/4-x,1/4+z
1/4+z,3/4-y,3/4+x
3/4+z,1/4-y,3/4+x
3/4+z,3/4-y,1/4+x
1/4+x,3/4+y,3/4-z
3/4+x,1/4+y,3/4-z
3/4+x,3/4+y,1/4-z
1/4+y,3/4+z,3/4-x
3/4+y,1/4+z,3/4-x
3/4+y,3/4+z,1/4-x
1/4+z,3/4+x,3/4-y
3/4+z,1/4+x,3/4-y
3/4+z,3/4+x,1/4-y
1/4+x,3/4+z,3/4-y
3/4+x,1/4+z,3/4-y
3/4+x,3/4+z,1/4-y
1/4+y,3/4+x,3/4-z
3/4+y,1/4+x,3/4-z
3/4+y,3/4+x,1/4-z
1/4+z,3/4+y,3/4-x
3/4+z,1/4+y,3/4-x
3/4+z,3/4+y,1/4-x

loop_
_atom_site_label
_atom_site_type_symbol
_atom_site_symmetry_multiplicity
_atom_site_Wyckoff_symbol
_atom_site_fract_x
_atom_site_fract_y
_atom_site_fract_z
_atom_site_occupancy
_atom_site_attached_hydrogens
_atom_site_calc_flag
Na1 Na1+ 16 d 0.625 0.625 0.625 0.1875 0 d
K1 K1+ 16 d 0.625 0.625 0.625 0.125 0 d
Ca1 Ca2+ 16 d 0.625 0.625 0.625 0.5625 0 d
Ce1 Ce3+ 16 d 0.625 0.625 0.625 0.125 0 d
Fe1 Fe3+ 16 c 0.125 0.125 0.125 0.1875 0 d
Nb1 Nb5+ 16 c 0.125 0.125 0.125 0.8125 0 d
O1 O2- 48 f 0.19 0. 0. 1. 0 d
O2 O2- 8 b 0.5 0.5 0.5 0.375 0 d
O3 O2- 8 b 0.5 0.5 0.5 0.375 1 d
F1 F1- 8 b 0.5 0.5 0.5 0.25 0 d
H1 H1+ 32 e -1. -1. -1. 0.2 0 dum

loop_
_atom_type_symbol
_atom_type_oxidation_number
Na1+ 1.000
K1+ 1.000
Ca2+ 2.000
Ce3+ 3.000
Fe3+ 3.000
Nb5+ 5.000
O2- -2.000
F1- -1.000
H1+ 1.000
